data_1523472
loop_
_publ_author_name
'Donkersloot, H.C.'
'van Vucht, J.H.N.'

_publ_section_title
;
 The crystal structure of Ir Li, Ir3 Li and Li Rh3
;
_journal_name_full 'Journal of the Less-Common Metals'
_journal_page_first 279
_journal_page_last 282
_journal_volume 50
_journal_year 1976
_chemical_formula_sum 'Ir3 Li'
_space_group_IT_number 44
_symmetry_space_group_name_Hall 'I 2 -2'
_symmetry_space_group_name_H-M 'I m m 2'
_cell_angle_alpha 90
_cell_angle_beta 90
_cell_angle_gamma 90
_cell_formula_units_Z 2
_cell_length_a 2.6726
_cell_length_b 8.6946
_cell_length_c 4.6703
_cell_volume 108.525
_citation_journal_id_ASTM JCOMAH
_cod_data_source_file Donkersloot_JCOMAH_1976_750.cif
_cod_data_source_block Ir3Li1
_cod_original_cell_volume 108.5246
_cod_original_formula_sum 'Ir3 Li1'
_cod_database_code 1523472

loop_
_symmetry_equiv_pos_as_xyz
x,y,z
-x,-y,z
-x,y,z
x,-y,z
x+1/2,y+1/2,z+1/2
-x+1/2,-y+1/2,z+1/2
-x+1/2,y+1/2,z+1/2
x+1/2,-y+1/2,z+1/2

loop_
_atom_site_label
_atom_site_type_symbol
_atom_site_fract_x
_atom_site_fract_y
_atom_site_fract_z
_atom_site_occupancy
_atom_site_U_iso_or_equiv
Li1 Li 0 0 0.981 1 0.0
Ir1 Ir 0 0.5 0 1 0.0
Ir2 Ir 0 0.7545 0.3075 1 0.0
